data_2231720
loop_
_publ_author_name
'Yang, Sen-Lin'
'Wang, De-Hai'
'Chen, Shui-Sheng'

_publ_section_title
;
 <i>catena</i>-Poly[[aqua[1,4-bis(1<i>H</i>-imidazol-4-yl)benzene]cadmium]-\m~3~-5-methylisophthalato]
;
_journal_coeditor_code WM2517
_journal_issue 9
_journal_name_full 'Acta Crystallographica Section E'
_journal_page_first m1174
_journal_page_last m1175
_journal_paper_doi 10.1107/S1600536811030509
_journal_volume 67
_journal_year 2011
_chemical_formula_iupac '[Cd (C9 H6 O4) (C12 H10 N4) (H2 O)]'
_chemical_formula_moiety 'C21 H18 Cd N4 O5'
_chemical_formula_sum 'C21 H18 Cd N4 O5'
_chemical_formula_weight 518.80
_chemical_name_systematic
;
<i>catena</i>-Poly[[aqua[1,4-bis(1<i>H</i>-imidazol-4-yl)benzene]cadmium]-
\m~3~-5-methylisophthalato]
;
_space_group_IT_number 2
_symmetry_cell_setting triclinic
_symmetry_space_group_name_Hall '-P 1'
_symmetry_space_group_name_H-M 'P -1'
_atom_sites_solution_hydrogens geom
_atom_sites_solution_primary direct
_atom_sites_solution_secondary difmap
_audit_creation_method SHELXL-97
_cell_angle_alpha 74.091(2)
_cell_angle_beta 85.963(2)
_cell_angle_gamma 70.707(2)
_cell_formula_units_Z 2
_cell_length_a 6.9407(9)
_cell_length_b 9.8231(13)
_cell_length_c 15.506(2)
_cell_measurement_reflns_used 9986
_cell_measurement_temperature 296(2)
_cell_measurement_theta_max 27.55
_cell_measurement_theta_min 2.73
_cell_volume 959.4(2)
_computing_cell_refinement 'SAINT (Bruker, 2008)'
_computing_data_collection 'APEX2 (Bruker, 2008)'
_computing_data_reduction 'SAINT (Bruker, 2008)'
_computing_molecular_graphics 'XP in SHELXTL (Sheldrick, 2008) and DIAMOND (Brandenburg, 2000)'
_computing_publication_material 'SHELXTL (Sheldrick, 2008)'
_computing_structure_refinement 'SHELXL97 (Sheldrick, 2008)'
_computing_structure_solution 'SHELXS97 (Sheldrick, 2008)'
_diffrn_ambient_temperature 296(2)
_diffrn_measured_fraction_theta_full 0.991
_diffrn_measured_fraction_theta_max 0.991
_diffrn_measurement_device_type 'Bruker APEXII CCD'
_diffrn_measurement_method '\f and \w'
_diffrn_radiation_monochromator graphite
_diffrn_radiation_source 'fine-focus sealed tube'
_diffrn_radiation_type MoK\a
_diffrn_radiation_wavelength 0.71073
_diffrn_reflns_av_R_equivalents 0.0224
_diffrn_reflns_av_sigmaI/netI 0.0198
_diffrn_reflns_limit_h_max 9
_diffrn_reflns_limit_h_min -5
_diffrn_reflns_limit_k_max 12
_diffrn_reflns_limit_k_min -12
_diffrn_reflns_limit_l_max 20
_diffrn_reflns_limit_l_min -20
_diffrn_reflns_number 15863
_diffrn_reflns_theta_full 27.55
_diffrn_reflns_theta_max 27.55
_diffrn_reflns_theta_min 1.37
_diffrn_standards_number 0
_exptl_absorpt_coefficient_mu 1.183
_exptl_absorpt_correction_T_max 0.8711
_exptl_absorpt_correction_T_min 0.8153
_exptl_absorpt_correction_type multi-scan
_exptl_absorpt_process_details '(SADABS; Sheldrick, 1996)'
_exptl_crystal_colour colorless
_exptl_crystal_density_diffrn 1.789
_exptl_crystal_density_method 'not measured'
_exptl_crystal_description block
_exptl_crystal_F_000 516
_exptl_crystal_size_max 0.18
_exptl_crystal_size_mid 0.16
_exptl_crystal_size_min 0.12
_refine_diff_density_max 0.859
_refine_diff_density_min -0.795
_refine_ls_extinction_method none
_refine_ls_goodness_of_fit_ref 1.086
_refine_ls_hydrogen_treatment constr
_refine_ls_matrix_type full
_refine_ls_number_parameters 281
_refine_ls_number_reflns 4376
_refine_ls_number_restraints 0
_refine_ls_restrained_S_all 1.086
_refine_ls_R_factor_all 0.0315
_refine_ls_R_factor_gt 0.0258
_refine_ls_shift/su_max 0.002
_refine_ls_shift/su_mean 0.000
_refine_ls_structure_factor_coef Fsqd
_refine_ls_weighting_details 'calc w=1/[\s^2^(Fo^2^)+(0.0980P)^2^+0.8397P] where P=(Fo^2^+2Fc^2^)/3'
_refine_ls_weighting_scheme calc
_refine_ls_wR_factor_gt 0.0805
_refine_ls_wR_factor_ref 0.1283
_reflns_number_gt 4161
_reflns_number_total 4376
_reflns_threshold_expression I>2sigma(I)
_cod_data_source_file wm2517.cif
_cod_data_source_block I
_cod_database_code 2231720
_cod_database_fobs_code 2231720

loop_
_symmetry_equiv_pos_as_xyz
'x, y, z'
'-x, -y, -z'

loop_
_atom_site_type_symbol
_atom_site_label
_atom_site_fract_x
_atom_site_fract_y
_atom_site_fract_z
_atom_site_U_iso_or_equiv
_atom_site_adp_type
_atom_site_calc_flag
_atom_site_refinement_flags
_atom_site_occupancy
_atom_site_symmetry_multiplicity
Cd Cd1 0.70159(3) -0.20380(2) 1.035182(12) 0.02480(12) Uani d . 1 1
C C1 0.9950(5) 0.1669(4) 0.5262(2) 0.0261(6) Uani d . 1 1
H H1 1.0841 0.1400 0.4815 0.031 Uiso calc R 1 1
C C2 0.9908(5) 0.0593(4) 0.6057(2) 0.0267(6) Uani d . 1 1
H H2 1.0746 -0.0391 0.6127 0.032 Uiso calc R 1 1
C C3 0.8630(5) 0.0969(3) 0.6747(2) 0.0241(6) Uani d . 1 1
C C4 0.7404(5) 0.2448(4) 0.6627(2) 0.0311(7) Uani d . 1 1
H H4 0.6565 0.2726 0.7087 0.037 Uiso calc R 1 1
C C5 0.7415(6) 0.3520(4) 0.5827(2) 0.0328(7) Uani d . 1 1
H H5 0.6569 0.4503 0.5756 0.039 Uiso calc R 1 1
C C6 0.8676(5) 0.3143(3) 0.5130(2) 0.0243(6) Uani d . 1 1
C C7 0.8556(4) -0.0187(3) 0.7570(2) 0.0226(5) Uani d . 1 1
C C8 0.7980(5) -0.0084(3) 0.8415(2) 0.0262(6) Uani d . 1 1
H H8 0.7546 0.0796 0.8597 0.031 Uiso calc R 1 1
C C9 0.8833(5) -0.2419(3) 0.8451(2) 0.0254(6) Uani d . 1 1
H H9 0.9102 -0.3448 0.8648 0.031 Uiso calc R 1 1
C C10 0.8657(5) 0.4250(3) 0.4273(2) 0.0246(6) Uani d . 1 1
C C11 0.7830(6) 0.5769(4) 0.4057(2) 0.0338(7) Uani d . 1 1
H H11 0.7115 0.6347 0.4433 0.041 Uiso calc R 1 1
C C12 0.9308(6) 0.5092(4) 0.2888(2) 0.0350(7) Uani d . 1 1
H H12 0.9784 0.5146 0.2308 0.042 Uiso calc R 1 1
C C13 0.3642(4) -0.1324(3) 0.83307(19) 0.0197(5) Uani d . 1 1
C C14 0.3608(4) -0.2719(3) 0.88386(19) 0.0213(5) Uani d . 1 1
H H14 0.3291 -0.2864 0.9443 0.026 Uiso calc R 1 1
C C15 0.4045(4) -0.3895(3) 0.8449(2) 0.0212(5) Uani d . 1 1
C C16 0.4601(5) -0.3674(3) 0.7544(2) 0.0248(6) Uani d . 1 1
H H16 0.4972 -0.4477 0.7290 0.030 Uiso calc R 1 1
C C17 0.4607(5) -0.2279(3) 0.7021(2) 0.0236(6) Uani d . 1 1
C C18 0.4118(4) -0.1095(3) 0.7421(2) 0.0216(5) Uani d . 1 1
H H18 0.4110 -0.0152 0.7081 0.026 Uiso calc R 1 1
C C19 0.3244(4) -0.0102(3) 0.8788(2) 0.0219(5) Uani d . 1 1
C C20 0.3822(5) -0.5364(3) 0.8978(2) 0.0263(6) Uani d . 1 1
C C21 0.5132(6) -0.2039(4) 0.6041(2) 0.0337(7) Uani d . 1 1
H H21A 0.5255 -0.1060 0.5810 0.050 Uiso calc R 1 1
H H21B 0.4073 -0.2125 0.5714 0.050 Uiso calc R 1 1
H H21C 0.6403 -0.2780 0.5977 0.050 Uiso calc R 1 1
N N1 0.8142(4) -0.1499(3) 0.89632(18) 0.0255(5) Uani d . 1 1
N N2 0.9098(4) -0.1684(3) 0.76096(17) 0.0245(5) Uani d . 1 1
H H2A 0.9531 -0.2078 0.7172 0.029 Uiso calc R 1 1
N N3 0.8263(5) 0.6276(3) 0.3174(2) 0.0344(6) Uani d . 1 1
H H3 0.7919 0.7195 0.2862 0.041 Uiso calc R 1 1
N N4 0.9599(5) 0.3820(3) 0.35234(18) 0.0317(6) Uani d . 1 1
O O1 0.4754(5) -0.6519(3) 0.87238(19) 0.0408(6) Uani d . 1 1
O O2 0.2711(4) -0.5384(3) 0.9641(2) 0.0344(6) Uani d . 1 1
O O3 0.3531(4) -0.0476(3) 0.96292(17) 0.0282(5) Uani d . 1 1
O O4 0.2703(4) 0.1241(3) 0.83420(17) 0.0345(5) Uani d . 1 1
O O5 1.0670(4) -0.3593(3) 1.07976(18) 0.0375(6) Uani d . 1 1

loop_
_atom_site_aniso_label
_atom_site_aniso_U_11
_atom_site_aniso_U_22
_atom_site_aniso_U_33
_atom_site_aniso_U_12
_atom_site_aniso_U_13
_atom_site_aniso_U_23
Cd1 0.04272(18) 0.01512(16) 0.01673(15) -0.01121(11) 0.00698(10) -0.00380(10)
C1 0.0299(14) 0.0252(15) 0.0192(13) -0.0072(12) 0.0048(11) -0.0026(11)
C2 0.0300(14) 0.0203(14) 0.0218(14) -0.0019(11) 0.0034(11) -0.0013(11)
C3 0.0292(14) 0.0218(14) 0.0177(13) -0.0080(11) 0.0024(11) -0.0004(11)
C4 0.0399(17) 0.0245(15) 0.0242(15) -0.0078(13) 0.0128(13) -0.0051(12)
C5 0.0430(17) 0.0196(14) 0.0275(16) -0.0039(13) 0.0088(13) -0.0028(12)
C6 0.0289(14) 0.0229(14) 0.0190(13) -0.0095(11) -0.0005(11) -0.0007(11)
C7 0.0247(13) 0.0199(13) 0.0205(13) -0.0078(10) 0.0034(10) -0.0013(11)
C8 0.0343(15) 0.0197(14) 0.0225(14) -0.0081(11) 0.0046(11) -0.0042(11)
C9 0.0303(14) 0.0192(13) 0.0212(14) -0.0040(11) 0.0037(11) -0.0022(11)
C10 0.0309(14) 0.0219(14) 0.0207(14) -0.0108(11) 0.0008(11) -0.0023(11)
C11 0.0473(19) 0.0228(15) 0.0242(15) -0.0069(13) 0.0038(13) -0.0013(12)
C12 0.053(2) 0.0300(17) 0.0193(15) -0.0135(15) 0.0011(14) -0.0014(13)
C13 0.0239(12) 0.0148(12) 0.0210(13) -0.0068(10) -0.0010(10) -0.0047(10)
C14 0.0256(13) 0.0186(13) 0.0170(12) -0.0055(10) 0.0010(10) -0.0027(10)
C15 0.0270(13) 0.0142(12) 0.0230(14) -0.0098(10) -0.0012(10) -0.0017(10)
C16 0.0302(14) 0.0202(14) 0.0239(14) -0.0060(11) 0.0038(11) -0.0088(11)
C17 0.0280(13) 0.0233(14) 0.0192(13) -0.0074(11) 0.0011(10) -0.0063(11)
C18 0.0271(13) 0.0170(12) 0.0205(13) -0.0090(10) 0.0001(10) -0.0021(10)
C19 0.0268(13) 0.0170(13) 0.0237(14) -0.0083(10) 0.0015(10) -0.0071(11)
C20 0.0380(16) 0.0144(13) 0.0265(15) -0.0121(11) -0.0059(12) 0.0006(11)
C21 0.0416(17) 0.0353(18) 0.0250(16) -0.0131(14) 0.0069(13) -0.0104(13)
N1 0.0338(13) 0.0205(12) 0.0194(12) -0.0088(10) 0.0043(10) -0.0019(10)
N2 0.0289(12) 0.0222(12) 0.0177(11) -0.0036(10) 0.0036(9) -0.0043(9)
N3 0.0479(16) 0.0234(13) 0.0248(14) -0.0109(12) -0.0001(12) 0.0040(11)
N4 0.0429(15) 0.0265(14) 0.0190(12) -0.0070(11) 0.0041(11) -0.0014(11)
O1 0.0698(18) 0.0153(11) 0.0350(13) -0.0136(11) 0.0124(13) -0.0058(10)
O2 0.0423(13) 0.0209(12) 0.0370(14) -0.0133(10) 0.0063(11) -0.0004(10)
O3 0.0406(13) 0.0226(11) 0.0226(12) -0.0102(9) 0.0013(9) -0.0081(9)
O4 0.0589(15) 0.0151(10) 0.0270(12) -0.0103(10) 0.0033(11) -0.0042(9)
O5 0.0406(13) 0.0366(14) 0.0313(13) -0.0107(11) 0.0052(10) -0.0063(11)

loop_
_atom_type_symbol
_atom_type_description
_atom_type_scat_dispersion_real
_atom_type_scat_dispersion_imag
_atom_type_scat_source
C C 0.0033 0.0016 'International Tables Vol C Tables 4.2.6.8 and 6.1.1.4'
Cd Cd -0.8075 1.2024 'International Tables Vol C Tables 4.2.6.8 and 6.1.1.4'
N N 0.0061 0.0033 'International Tables Vol C Tables 4.2.6.8 and 6.1.1.4'
O O 0.0106 0.0060 'International Tables Vol C Tables 4.2.6.8 and 6.1.1.4'
H H 0.0000 0.0000 'International Tables Vol C Tables 4.2.6.8 and 6.1.1.4'

loop_
_geom_angle_atom_site_label_1
_geom_angle_atom_site_label_2
_geom_angle_atom_site_label_3
_geom_angle_site_symmetry_1
_geom_angle_site_symmetry_3
_geom_angle
N1 Cd1 O1 . 2_647 142.24(10)
N1 Cd1 O3 . 2_657 88.65(10)
O1 Cd1 O3 2_647 2_657 121.73(9)
N1 Cd1 O4 . 2_657 133.01(10)
O1 Cd1 O4 2_647 2_657 84.74(9)
O3 Cd1 O4 2_657 2_657 54.72(8)
N1 Cd1 O2 . 2_647 93.84(10)
O1 Cd1 O2 2_647 2_647 54.45(9)
O3 Cd1 O2 2_657 2_647 175.37(8)
O4 Cd1 O2 2_657 2_647 125.04(9)
N1 Cd1 O5 . . 86.01(9)
O1 Cd1 O5 2_647 . 101.86(10)
O3 Cd1 O5 2_657 . 109.61(10)
O4 Cd1 O5 2_657 . 81.20(9)
O2 Cd1 O5 2_647 . 74.49(10)
N1 Cd1 O3 . . 84.46(9)
O1 Cd1 O3 2_647 . 84.22(10)
O3 Cd1 O3 2_657 . 72.80(10)
O4 Cd1 O3 2_657 . 107.31(9)
O2 Cd1 O3 2_647 . 103.55(9)
O5 Cd1 O3 . . 170.12(9)
N1 Cd1 C20 . 2_647 119.82(10)
O1 Cd1 C20 2_647 2_647 27.56(10)
O3 Cd1 C20 2_657 2_647 149.23(10)
O4 Cd1 C20 2_657 2_647 104.05(9)
O2 Cd1 C20 2_647 2_647 27.15(10)
O5 Cd1 C20 . 2_647 85.50(10)
O3 Cd1 C20 . 2_647 96.99(9)
N1 Cd1 C19 . 2_657 112.60(10)
O1 Cd1 C19 2_647 2_657 103.13(9)
O3 Cd1 C19 2_657 2_657 27.54(9)
O4 Cd1 C19 2_657 2_657 27.23(9)
O2 Cd1 C19 2_647 2_657 151.79(10)
O5 Cd1 C19 . 2_657 96.88(9)
O3 Cd1 C19 . 2_657 89.19(8)
C20 Cd1 C19 2_647 2_657 127.55(10)
C6 C1 C2 . . 120.8(3)
C6 C1 H1 . . 119.6
C2 C1 H1 . . 119.6
C3 C2 C1 . . 120.9(3)
C3 C2 H2 . . 119.5
C1 C2 H2 . . 119.5
C4 C3 C2 . . 118.4(3)
C4 C3 C7 . . 121.3(3)
C2 C3 C7 . . 120.3(3)
C3 C4 C5 . . 120.7(3)
C3 C4 H4 . . 119.6
C5 C4 H4 . . 119.6
C4 C5 C6 . . 121.0(3)
C4 C5 H5 . . 119.5
C6 C5 H5 . . 119.5
C1 C6 C5 . . 118.1(3)
C1 C6 C10 . . 120.3(3)
C5 C6 C10 . . 121.6(3)
C8 C7 N2 . . 105.6(3)
C8 C7 C3 . . 131.0(3)
N2 C7 C3 . . 123.3(3)
C7 C8 N1 . . 109.3(3)
C7 C8 H8 . . 125.4
N1 C8 H8 . . 125.4
N1 C9 N2 . . 111.4(3)
N1 C9 H9 . . 124.3
N2 C9 H9 . . 124.3
C11 C10 N4 . . 109.0(3)
C11 C10 C6 . . 129.7(3)
N4 C10 C6 . . 121.3(3)
C10 C11 N3 . . 106.4(3)
C10 C11 H11 . . 126.8
N3 C11 H11 . . 126.8
N3 C12 N4 . . 112.3(3)
N3 C12 H12 . . 123.8
N4 C12 H12 . . 123.8
C14 C13 C18 . . 120.3(3)
C14 C13 C19 . . 118.4(3)
C18 C13 C19 . . 121.2(3)
C15 C14 C13 . . 120.2(3)
C15 C14 H14 . . 119.9
C13 C14 H14 . . 119.9
C14 C15 C16 . . 119.2(3)
C14 C15 C20 . . 120.1(3)
C16 C15 C20 . . 120.6(3)
C17 C16 C15 . . 121.3(3)
C17 C16 H16 . . 119.4
C15 C16 H16 . . 119.4
C16 C17 C18 . . 118.7(3)
C16 C17 C21 . . 120.9(3)
C18 C17 C21 . . 120.5(3)
C13 C18 C17 . . 120.2(3)
C13 C18 H18 . . 119.9
C17 C18 H18 . . 119.9
O4 C19 O3 . . 121.7(3)
O4 C19 C13 . . 120.5(3)
O3 C19 C13 . . 117.8(3)
O4 C19 Cd1 . 2_657 61.48(16)
O3 C19 Cd1 . 2_657 60.39(17)
C13 C19 Cd1 . 2_657 173.5(2)
O2 C20 O1 . . 122.8(3)
O2 C20 C15 . . 118.6(3)
O1 C20 C15 . . 118.6(3)
O2 C20 Cd1 . 2_647 65.48(18)
O1 C20 Cd1 . 2_647 58.25(17)
C15 C20 Cd1 . 2_647 168.7(2)
C17 C21 H21A . . 109.5
C17 C21 H21B . . 109.5
H21A C21 H21B . . 109.5
C17 C21 H21C . . 109.5
H21A C21 H21C . . 109.5
H21B C21 H21C . . 109.5
C9 N1 C8 . . 105.8(3)
C9 N1 Cd1 . . 127.0(2)
C8 N1 Cd1 . . 126.6(2)
C9 N2 C7 . . 107.9(3)
C9 N2 H2A . . 126.1
C7 N2 H2A . . 126.1
C12 N3 C11 . . 107.5(3)
C12 N3 H3 . . 126.3
C11 N3 H3 . . 126.3
C12 N4 C10 . . 104.8(3)
C20 O1 Cd1 . 2_647 94.2(2)
C20 O2 Cd1 . 2_647 87.4(2)
C19 O3 Cd1 . 2_657 92.07(19)
C19 O3 Cd1 . . 121.7(2)
Cd1 O3 Cd1 2_657 . 107.20(10)
C19 O4 Cd1 . 2_657 91.29(19)

loop_
_geom_bond_atom_site_label_1
_geom_bond_atom_site_label_2
_geom_bond_site_symmetry_2
_geom_bond_distance
_geom_bond_publ_flag
Cd1 N1 . 2.222(3) y
Cd1 O1 2_647 2.315(3) y
Cd1 O3 2_657 2.380(3) y
Cd1 O4 2_657 2.404(2) y
Cd1 O2 2_647 2.473(3) y
Cd1 O5 . 2.520(3) y
Cd1 O3 . 2.539(3) y
Cd1 C20 2_647 2.716(3) ?
Cd1 C19 2_657 2.735(3) ?
C1 C6 . 1.392(4) ?
C1 C2 . 1.392(4) ?
C1 H1 . 0.9300 ?
C2 C3 . 1.391(4) ?
C2 H2 . 0.9300 ?
C3 C4 . 1.388(4) ?
C3 C7 . 1.469(4) ?
C4 C5 . 1.391(5) ?
C4 H4 . 0.9300 ?
C5 C6 . 1.394(5) ?
C5 H5 . 0.9300 ?
C6 C10 . 1.465(4) ?
C7 C8 . 1.364(4) ?
C7 N2 . 1.377(4) ?
C8 N1 . 1.389(4) ?
C8 H8 . 0.9300 ?
C9 N1 . 1.315(4) ?
C9 N2 . 1.340(4) ?
C9 H9 . 0.9300 ?
C10 C11 . 1.362(5) ?
C10 N4 . 1.392(4) ?
C11 N3 . 1.371(5) ?
C11 H11 . 0.9300 ?
C12 N3 . 1.325(5) ?
C12 N4 . 1.326(4) ?
C12 H12 . 0.9300 ?
C13 C14 . 1.388(4) ?
C13 C18 . 1.399(4) ?
C13 C19 . 1.497(4) ?
C14 C15 . 1.384(4) ?
C14 H14 . 0.9300 ?
C15 C16 . 1.407(4) ?
C15 C20 . 1.503(4) ?
C16 C17 . 1.389(4) ?
C16 H16 . 0.9300 ?
C17 C18 . 1.399(4) ?
C17 C21 . 1.510(4) ?
C18 H18 . 0.9300 ?
C19 O4 . 1.252(4) ?
C19 O3 . 1.266(4) ?
C19 Cd1 2_657 2.735(3) ?
C20 O2 . 1.241(5) ?
C20 O1 . 1.260(4) ?
C20 Cd1 2_647 2.716(3) ?
C21 H21A . 0.9600 ?
C21 H21B . 0.9600 ?
C21 H21C . 0.9600 ?
N2 H2A . 0.8600 ?
N3 H3 . 0.8600 ?
O1 Cd1 2_647 2.315(3) ?
O2 Cd1 2_647 2.473(3) ?
O3 Cd1 2_657 2.380(3) ?
O4 Cd1 2_657 2.404(2) ?

loop_
_geom_hbond_atom_site_label_D
_geom_hbond_atom_site_label_H
_geom_hbond_atom_site_label_A
_geom_hbond_site_symmetry_A
_geom_hbond_distance_DH
_geom_hbond_distance_HA
_geom_hbond_distance_DA
_geom_hbond_angle_DHA
N2 H2A N4 2_756 0.86 2.17 2.975(4) 156.6
N3 H3 O4 2_666 0.86 2.03 2.815(4) 150.5

loop_
_geom_torsion_atom_site_label_1
_geom_torsion_atom_site_label_2
_geom_torsion_atom_site_label_3
_geom_torsion_atom_site_label_4
_geom_torsion_site_symmetry_1
_geom_torsion_site_symmetry_4
_geom_torsion
C6 C1 C2 C3 . . -1.6(5)
C1 C2 C3 C4 . . -0.4(5)
C1 C2 C3 C7 . . 178.2(3)
C2 C3 C4 C5 . . 1.6(5)
C7 C3 C4 C5 . . -176.9(3)
C3 C4 C5 C6 . . -0.9(6)
C2 C1 C6 C5 . . 2.3(5)
C2 C1 C6 C10 . . -176.8(3)
C4 C5 C6 C1 . . -1.1(5)
C4 C5 C6 C10 . . 178.0(3)
C4 C3 C7 C8 . . -24.4(5)
C2 C3 C7 C8 . . 157.1(3)
C4 C3 C7 N2 . . 155.1(3)
C2 C3 C7 N2 . . -23.4(5)
N2 C7 C8 N1 . . -0.8(4)
C3 C7 C8 N1 . . 178.8(3)
C1 C6 C10 C11 . . -167.0(4)
C5 C6 C10 C11 . . 13.8(6)
C1 C6 C10 N4 . . 12.0(5)
C5 C6 C10 N4 . . -167.2(3)
N4 C10 C11 N3 . . 0.0(4)
C6 C10 C11 N3 . . 179.1(3)
C18 C13 C14 C15 . . 0.0(4)
C19 C13 C14 C15 . . -177.5(3)
C13 C14 C15 C16 . . 2.5(4)
C13 C14 C15 C20 . . -174.4(3)
C14 C15 C16 C17 . . -3.7(5)
C20 C15 C16 C17 . . 173.2(3)
C15 C16 C17 C18 . . 2.3(5)
C15 C16 C17 C21 . . -177.8(3)
C14 C13 C18 C17 . . -1.4(4)
C19 C13 C18 C17 . . 176.1(3)
C16 C17 C18 C13 . . 0.2(4)
C21 C17 C18 C13 . . -179.7(3)
C14 C13 C19 O4 . . -160.2(3)
C18 C13 C19 O4 . . 22.3(4)
C14 C13 C19 O3 . . 21.8(4)
C18 C13 C19 O3 . . -155.7(3)
C14 C15 C20 O2 . . 20.9(4)
C16 C15 C20 O2 . . -156.0(3)
C14 C15 C20 O1 . . -159.8(3)
C16 C15 C20 O1 . . 23.3(4)
C14 C15 C20 Cd1 . 2_647 129.5(11)
C16 C15 C20 Cd1 . 2_647 -47.4(13)
N2 C9 N1 C8 . . -0.8(4)
N2 C9 N1 Cd1 . . 170.7(2)
C7 C8 N1 C9 . . 1.0(4)
C7 C8 N1 Cd1 . . -170.6(2)
O1 Cd1 N1 C9 2_647 . -35.4(4)
O3 Cd1 N1 C9 2_657 . 178.6(3)
O4 Cd1 N1 C9 2_657 . 142.9(2)
O2 Cd1 N1 C9 2_647 . -5.3(3)
O5 Cd1 N1 C9 . . 68.9(3)
O3 Cd1 N1 C9 . . -108.5(3)
C20 Cd1 N1 C9 2_647 . -13.6(3)
C19 Cd1 N1 C9 2_657 . 164.7(3)
O1 Cd1 N1 C8 2_647 . 134.4(3)
O3 Cd1 N1 C8 2_657 . -11.6(3)
O4 Cd1 N1 C8 2_657 . -47.3(3)
O2 Cd1 N1 C8 2_647 . 164.5(3)
O5 Cd1 N1 C8 . . -121.4(3)
O3 Cd1 N1 C8 . . 61.3(3)
C20 Cd1 N1 C8 2_647 . 156.2(3)
C19 Cd1 N1 C8 2_657 . -25.5(3)
N1 C9 N2 C7 . . 0.3(4)
C8 C7 N2 C9 . . 0.3(3)
C3 C7 N2 C9 . . -179.3(3)
N4 C12 N3 C11 . . 0.2(5)
C10 C11 N3 C12 . . -0.1(4)
N3 C12 N4 C10 . . -0.2(4)
C11 C10 N4 C12 . . 0.1(4)
C6 C10 N4 C12 . . -179.0(3)
O2 C20 O1 Cd1 . 2_647 11.8(4)
C15 C20 O1 Cd1 . 2_647 -167.5(2)
O1 C20 O2 Cd1 . 2_647 -11.0(3)
C15 C20 O2 Cd1 . 2_647 168.3(2)
O4 C19 O3 Cd1 . 2_657 -5.0(3)
C13 C19 O3 Cd1 . 2_657 172.9(2)
O4 C19 O3 Cd1 . . -116.8(3)
C13 C19 O3 Cd1 . . 61.2(3)
Cd1 C19 O3 Cd1 2_657 . -111.7(2)
N1 Cd1 O3 C19 . . 13.3(2)
O1 Cd1 O3 C19 2_647 . -130.6(2)
O3 Cd1 O3 C19 2_657 . 103.6(3)
O4 Cd1 O3 C19 2_657 . 146.8(2)
O2 Cd1 O3 C19 2_647 . -79.3(3)
C20 Cd1 O3 C19 2_647 . -106.1(2)
C19 Cd1 O3 C19 2_657 . 126.1(2)
N1 Cd1 O3 Cd1 . 2_657 -90.31(11)
O1 Cd1 O3 Cd1 2_647 2_657 125.78(11)
O3 Cd1 O3 Cd1 2_657 2_657 0.0
O4 Cd1 O3 Cd1 2_657 2_657 43.14(12)
O2 Cd1 O3 Cd1 2_647 2_657 177.06(8)
C20 Cd1 O3 Cd1 2_647 2_657 150.26(11)
C19 Cd1 O3 Cd1 2_657 2_657 22.49(11)
O3 C19 O4 Cd1 . 2_657 5.0(3)
C13 C19 O4 Cd1 . 2_657 -172.9(2)
